data_4079102
loop_
_publ_author_name
'Bomparola, Roberta'
'Davies, Robert P.'
'Lal, Steven'
'White, Andrew J. P.'

_publ_section_title
;
 Functionalized Organocuprates: Structures of Lithium and Magnesium
 Grignard 2-Methoxyphenylcuprates
;
_journal_issue 22
_journal_name_full Organometallics
_journal_page_first 7877
_journal_paper_doi 10.1021/om300488j
_journal_volume 31
_journal_year 2012
_chemical_absolute_configuration ad
_chemical_formula_moiety 'C22 H30 Br Cu Mg O4'
_chemical_formula_sum 'C22 H30 Br Cu Mg O4'
_chemical_formula_weight 526.22
_chemical_name_systematic
; 
 ? 
;
_space_group_IT_number 19
_symmetry_cell_setting orthorhombic
_symmetry_space_group_name_Hall 'P 2ac 2ab'
_symmetry_space_group_name_H-M 'P 21 21 21'
_atom_sites_solution_hydrogens geom
_atom_sites_solution_primary direct
_atom_sites_solution_secondary difmap
_audit_creation_method SHELXL-97
_cell_angle_alpha 90
_cell_angle_beta 90
_cell_angle_gamma 90
_cell_formula_units_Z 4
_cell_length_a 8.18331(6)
_cell_length_b 8.43100(6)
_cell_length_c 33.1182(2)
_cell_measurement_reflns_used 22675
_cell_measurement_temperature 173
_cell_measurement_theta_max 71.2170
_cell_measurement_theta_min 2.6664
_cell_volume 2284.94(3)
_computing_cell_refinement 'CrysAlis RED, Oxford Diffraction Ltd'
_computing_data_collection 'CrysAlis CCD, Oxford Diffraction Ltd'
_computing_data_reduction 'CrysAlis RED, Oxford Diffraction Ltd'
_computing_molecular_graphics 'Bruker SHELXTL'
_computing_publication_material 'Bruker SHELXTL'
_computing_structure_refinement 'SHELXL-97 (Sheldrick, 1997)'
_computing_structure_solution 'SHELXS-97 (Sheldrick, 1990)'
_diffrn_ambient_temperature 173
_diffrn_detector_area_resol_mean 8.2556
_diffrn_measured_fraction_theta_full 0.995
_diffrn_measured_fraction_theta_max 0.995
_diffrn_measurement_device_type 'OD Xcalibur PX Ultra'
_diffrn_measurement_method 'phi and omega scans'
_diffrn_radiation_monochromator graphite
_diffrn_radiation_source 'Enhance Ultra (Cu) X-ray Source'
_diffrn_radiation_type CuK\a
_diffrn_radiation_wavelength 1.54184
_diffrn_reflns_av_R_equivalents 0.0217
_diffrn_reflns_av_sigmaI/netI 0.0117
_diffrn_reflns_limit_h_max 7
_diffrn_reflns_limit_h_min -9
_diffrn_reflns_limit_k_max 10
_diffrn_reflns_limit_k_min -10
_diffrn_reflns_limit_l_max 40
_diffrn_reflns_limit_l_min -40
_diffrn_reflns_number 31950
_diffrn_reflns_theta_full 71.32
_diffrn_reflns_theta_max 71.32
_diffrn_reflns_theta_min 2.67
_diffrn_standards_number 0
_exptl_absorpt_coefficient_mu 3.868
_exptl_absorpt_correction_T_max 0.824
_exptl_absorpt_correction_T_min 0.577
_exptl_absorpt_correction_type analytical
_exptl_absorpt_process_details
; 
CrysAlis RED, Oxford Diffraction Ltd., 
Version 1.171.32.5 (release 08-05-2007 CrysAlis171 .NET) 
(compiled May  8 2007,13:10:02) 
Analytical numeric absorption correction using a multifaceted crystal 
model based on expressions derived by R.C. Clark & J.S. Reid. 
(Clark, R. C. & Reid, J. S. (1995). Acta Cryst. A51, 887-897) 
;
_exptl_crystal_colour Colourless
_exptl_crystal_density_diffrn 1.530
_exptl_crystal_density_method 'not measured'
_exptl_crystal_description blocks
_exptl_crystal_F_000 1080
_exptl_crystal_size_max 0.18
_exptl_crystal_size_mid 0.15
_exptl_crystal_size_min 0.05
_refine_diff_density_max 0.167
_refine_diff_density_min -0.244
_refine_diff_density_rms 0.035
_refine_ls_abs_structure_details 'Flack H D (1983), Acta Cryst. A39, 876-881, 1848 Friedel pairs'
_refine_ls_abs_structure_Flack -0.018(10)
_refine_ls_extinction_coef 0.00032(6)
_refine_ls_extinction_expression Fc^*^=kFc[1+0.001xFc^2^\l^3^/sin(2\q)]^-1/4^
_refine_ls_extinction_method SHELXL
_refine_ls_goodness_of_fit_ref 1.101
_refine_ls_hydrogen_treatment constr
_refine_ls_matrix_type full
_refine_ls_number_parameters 282
_refine_ls_number_reflns 4408
_refine_ls_number_restraints 33
_refine_ls_restrained_S_all 1.110
_refine_ls_R_factor_all 0.0176
_refine_ls_R_factor_gt 0.0163
_refine_ls_shift/su_max 0.004
_refine_ls_shift/su_mean 0.000
_refine_ls_structure_factor_coef Fsqd
_refine_ls_weighting_details 'calc w=1/[\s^2^(Fo^2^)+(0.0287P)^2^+0.0929P] where P=(Fo^2^+2Fc^2^)/3'
_refine_ls_weighting_scheme calc
_refine_ls_wR_factor_gt 0.0430
_refine_ls_wR_factor_ref 0.0434
_reflns_number_gt 4218
_reflns_number_total 4408
_reflns_threshold_expression >2sigma(I)
_cod_data_source_file om300488j_si_002.cif
_cod_data_source_block 3-Br
_cod_depositor_comments
;
The following automatic conversions were performed:

'_symmetry_cell_setting' value 'Orthorhombic' changed to
'orthorhombic' according to
/home/saulius/struct/CIF-dictionaries/cif_core.dic dictionary named
'cif_core.dic' version 2.4.2 from 2011-04-26.

Automatic conversion script
Id: cif_fix_values 1891 2012-01-12 08:04:46Z andrius 
;
_cod_original_sg_symbol_H-M P2(1)2(1)2(1)
_cod_database_code 4079102

loop_
_symmetry_equiv_pos_as_xyz
'x, y, z'
'-x+1/2, -y, z+1/2'
'-x, y+1/2, -z+1/2'
'x+1/2, -y+1/2, -z'

loop_
_atom_site_label
_atom_site_type_symbol
_atom_site_fract_x
_atom_site_fract_y
_atom_site_fract_z
_atom_site_U_iso_or_equiv
_atom_site_adp_type
_atom_site_occupancy
_atom_site_symmetry_multiplicity
_atom_site_calc_flag
_atom_site_refinement_flags
_atom_site_disorder_assembly
_atom_site_disorder_group
Mg Mg 0.38466(7) 0.53729(6) 0.627676(15) 0.02648(12) Uani 1 1 d . A .
Cu Cu 0.17253(3) 0.29157(3) 0.613929(7) 0.02965(7) Uani 1 1 d . . .
Br Br 0.59186(2) 0.75086(2) 0.641980(6) 0.03740(6) Uani 1 1 d . . .
C1 C 0.1907(2) 0.2448(2) 0.67041(5) 0.0307(3) Uani 1 1 d . . .
C2 C 0.2328(2) 0.3581(2) 0.69913(5) 0.0312(4) Uani 1 1 d . . .
C3 C 0.2405(3) 0.3310(2) 0.74044(5) 0.0411(4) Uani 1 1 d . . .
H3A H 0.2716 0.4131 0.7585 0.049 Uiso 1 1 calc R . .
C4 C 0.2017(3) 0.1811(2) 0.75461(6) 0.0453(5) Uani 1 1 d . . .
H4A H 0.2047 0.1599 0.7828 0.054 Uiso 1 1 calc R . .
C5 C 0.1588(3) 0.0629(2) 0.72801(6) 0.0424(4) Uani 1 1 d . . .
H5A H 0.1312 -0.0397 0.7377 0.051 Uiso 1 1 calc R . .
C6 C 0.1560(3) 0.0945(2) 0.68677(5) 0.0378(4) Uani 1 1 d . . .
H6A H 0.1295 0.0106 0.6688 0.045 Uiso 1 1 calc R . .
O7 O 0.27342(17) 0.51018(14) 0.68358(3) 0.0338(3) Uani 1 1 d . . .
C8 C 0.2694(3) 0.6428(2) 0.71121(6) 0.0444(5) Uani 1 1 d . . .
H8A H 0.1680 0.6395 0.7269 0.067 Uiso 1 1 calc R . .
H8B H 0.2743 0.7422 0.6959 0.067 Uiso 1 1 calc R . .
H8C H 0.3633 0.6367 0.7295 0.067 Uiso 1 1 calc R . .
C11 C 0.1589(2) 0.36653(19) 0.55932(5) 0.0280(3) Uani 1 1 d . . .
C12 C 0.2756(2) 0.46401(19) 0.54136(5) 0.0267(3) Uani 1 1 d . . .
C13 C 0.2612(2) 0.5309(2) 0.50348(5) 0.0319(4) Uani 1 1 d . . .
H13A H 0.3443 0.5985 0.4933 0.038 Uiso 1 1 calc R . .
C14 C 0.1234(2) 0.4977(2) 0.48057(5) 0.0342(4) Uani 1 1 d . . .
H14A H 0.1119 0.5418 0.4543 0.041 Uiso 1 1 calc R . .
C15 C 0.0031(2) 0.4003(2) 0.49606(5) 0.0347(4) Uani 1 1 d . . .
H15A H -0.0912 0.3764 0.4805 0.042 Uiso 1 1 calc R . .
C16 C 0.0212(2) 0.3375(2) 0.53471(5) 0.0319(4) Uani 1 1 d . . .
H16A H -0.0634 0.2718 0.5450 0.038 Uiso 1 1 calc R . .
O17 O 0.41461(14) 0.49857(15) 0.56556(3) 0.0306(2) Uani 1 1 d . . .
C18 C 0.5664(2) 0.5308(2) 0.54513(6) 0.0387(4) Uani 1 1 d . . .
H18A H 0.5843 0.4510 0.5241 0.058 Uiso 1 1 calc R . .
H18B H 0.6564 0.5271 0.5646 0.058 Uiso 1 1 calc R . .
H18C H 0.5616 0.6364 0.5328 0.058 Uiso 1 1 calc R . .
O20 O 0.20654(13) 0.70460(12) 0.61418(3) 0.0280(2) Uani 1 1 d . . .
C21 C 0.0295(2) 0.6865(2) 0.61676(5) 0.0315(3) Uani 1 1 d . . .
H21A H -0.0142 0.7410 0.6409 0.038 Uiso 1 1 calc R . .
H21B H -0.0015 0.5731 0.6179 0.038 Uiso 1 1 calc R . .
C22 C -0.0329(2) 0.7629(2) 0.57862(5) 0.0337(4) Uani 1 1 d . . .
H22A H -0.1484 0.7960 0.5814 0.040 Uiso 1 1 calc R . .
H22B H -0.0221 0.6910 0.5551 0.040 Uiso 1 1 calc R . .
C23 C 0.0804(2) 0.9053(2) 0.57497(6) 0.0368(4) Uani 1 1 d . . .
H23A H 0.0865 0.9430 0.5467 0.044 Uiso 1 1 calc R . .
H23B H 0.0431 0.9935 0.5924 0.044 Uiso 1 1 calc R . .
C24 C 0.2429(2) 0.8420(2) 0.58892(5) 0.0330(4) Uani 1 1 d . . .
H24A H 0.3108 0.8105 0.5655 0.040 Uiso 1 1 calc R . .
H24B H 0.3026 0.9235 0.6046 0.040 Uiso 1 1 calc R . .
O25 O 0.55229(17) 0.36133(14) 0.63915(4) 0.0395(3) Uani 1 1 d D . .
C26 C 0.5805(6) 0.2168(5) 0.61608(14) 0.0447(12) Uani 0.805(8) 1 d PD A 1
H26A H 0.5859 0.2394 0.5868 0.054 Uiso 0.805(8) 1 calc PR A 1
H26B H 0.4933 0.1379 0.6211 0.054 Uiso 0.805(8) 1 calc PR A 1
C27 C 0.7444(5) 0.1585(5) 0.63193(13) 0.0376(8) Uani 0.805(8) 1 d PD A 1
H27A H 0.7589 0.0433 0.6274 0.045 Uiso 0.805(8) 1 calc PR A 1
H27B H 0.8368 0.2168 0.6196 0.045 Uiso 0.805(8) 1 calc PR A 1
C28 C 0.7259(4) 0.1974(4) 0.67642(7) 0.0456(10) Uani 0.805(8) 1 d PD A 1
H28A H 0.6519 0.1215 0.6901 0.055 Uiso 0.805(8) 1 calc PR A 1
H28B H 0.8329 0.1976 0.6904 0.055 Uiso 0.805(8) 1 calc PR A 1
C29 C 0.6541(5) 0.3585(4) 0.67503(11) 0.0443(9) Uani 0.805(8) 1 d PD A 1
H29A H 0.5878 0.3791 0.6995 0.053 Uiso 0.805(8) 1 calc PR A 1
H29B H 0.7410 0.4399 0.6732 0.053 Uiso 0.805(8) 1 calc PR A 1
C26' C 0.6123(18) 0.2174(18) 0.6177(4) 0.023(4) Uiso 0.195(8) 1 d PD A 2
H26C H 0.5330 0.1292 0.6199 0.028 Uiso 0.195(8) 1 calc PR A 2
H26D H 0.6331 0.2399 0.5888 0.028 Uiso 0.195(8) 1 calc PR A 2
C27' C 0.766(2) 0.180(2) 0.6392(5) 0.055(7) Uiso 0.195(8) 1 d PD A 2
H27C H 0.7666 0.0668 0.6475 0.066 Uiso 0.195(8) 1 calc PR A 2
H27D H 0.8609 0.1985 0.6213 0.066 Uiso 0.195(8) 1 calc PR A 2
C28' C 0.7767(12) 0.2828(18) 0.6752(3) 0.040(3) Uiso 0.195(8) 1 d PD A 2
H28C H 0.8474 0.3758 0.6699 0.048 Uiso 0.195(8) 1 calc PR A 2
H28D H 0.8209 0.2238 0.6986 0.048 Uiso 0.195(8) 1 calc PR A 2
C29' C 0.6041(14) 0.3334(17) 0.6828(3) 0.035(4) Uiso 0.195(8) 1 d PD A 2
H29C H 0.5983 0.4315 0.6991 0.042 Uiso 0.195(8) 1 calc PR A 2
H29D H 0.5391 0.2487 0.6958 0.042 Uiso 0.195(8) 1 calc PR A 2

loop_
_atom_site_aniso_label
_atom_site_aniso_U_11
_atom_site_aniso_U_22
_atom_site_aniso_U_33
_atom_site_aniso_U_23
_atom_site_aniso_U_13
_atom_site_aniso_U_12
Mg 0.0279(3) 0.0276(3) 0.0239(2) -0.00109(19) -0.00240(19) 0.0028(2)
Cu 0.03732(13) 0.02873(13) 0.02292(11) 0.00163(9) -0.00396(10) -0.00420(9)
Br 0.03084(9) 0.03880(10) 0.04257(10) -0.00358(8) -0.00507(7) -0.00469(8)
C1 0.0362(8) 0.0316(8) 0.0244(7) 0.0046(7) -0.0027(6) 0.0018(8)
C2 0.0393(9) 0.0261(8) 0.0282(8) 0.0023(6) -0.0009(7) 0.0031(7)
C3 0.0625(12) 0.0346(10) 0.0263(8) -0.0020(7) -0.0049(8) 0.0032(9)
C4 0.0693(14) 0.0410(11) 0.0258(8) 0.0074(8) -0.0039(8) 0.0052(10)
C5 0.0625(12) 0.0286(9) 0.0361(9) 0.0085(7) 0.0007(9) 0.0029(9)
C6 0.0509(11) 0.0302(9) 0.0321(9) 0.0000(7) -0.0017(8) -0.0003(8)
O7 0.0515(7) 0.0244(6) 0.0255(6) -0.0009(5) 0.0024(5) 0.0003(5)
C8 0.0687(14) 0.0301(9) 0.0343(10) -0.0077(8) 0.0111(9) -0.0009(9)
C11 0.0360(9) 0.0240(8) 0.0240(7) -0.0019(6) -0.0004(7) -0.0015(7)
C12 0.0299(8) 0.0269(8) 0.0233(7) -0.0055(6) -0.0010(6) 0.0023(6)
C13 0.0360(9) 0.0339(9) 0.0259(8) 0.0002(7) 0.0051(7) -0.0019(7)
C14 0.0435(10) 0.0374(9) 0.0217(7) 0.0016(7) -0.0016(7) 0.0017(8)
C15 0.0395(11) 0.0360(10) 0.0287(8) -0.0061(7) -0.0086(7) -0.0010(7)
C16 0.0368(9) 0.0306(9) 0.0284(8) -0.0013(7) 0.0003(7) -0.0048(7)
O17 0.0265(6) 0.0404(6) 0.0251(5) -0.0025(5) 0.0005(4) -0.0019(5)
C18 0.0300(9) 0.0499(11) 0.0361(9) -0.0061(8) 0.0049(7) -0.0060(8)
O20 0.0245(5) 0.0273(6) 0.0322(5) 0.0048(5) 0.0006(4) 0.0005(4)
C21 0.0241(8) 0.0354(8) 0.0351(9) 0.0030(8) 0.0025(7) 0.0006(6)
C22 0.0298(7) 0.0380(10) 0.0333(8) 0.0010(8) -0.0035(6) 0.0014(8)
C23 0.0377(10) 0.0346(9) 0.0381(9) 0.0064(7) -0.0047(8) 0.0002(8)
C24 0.0321(9) 0.0294(9) 0.0374(9) 0.0088(7) 0.0008(7) -0.0024(7)
O25 0.0472(8) 0.0332(6) 0.0381(7) -0.0131(6) -0.0189(6) 0.0125(5)
C26 0.037(2) 0.0360(17) 0.061(2) -0.0209(13) -0.0142(15) 0.0104(15)
C27 0.0352(15) 0.0383(17) 0.0393(17) -0.0045(13) 0.0023(12) 0.0077(13)
C28 0.0509(17) 0.0478(19) 0.0381(14) 0.0074(11) -0.0043(11) 0.0165(15)
C29 0.044(2) 0.0526(18) 0.0361(15) -0.0083(13) -0.0202(15) 0.0126(16)

loop_
_atom_type_symbol
_atom_type_description
_atom_type_scat_dispersion_real
_atom_type_scat_dispersion_imag
_atom_type_scat_source
C C 0.0181 0.0091 'International Tables Vol C Tables 4.2.6.8 and 6.1.1.4'
H H 0.0000 0.0000 'International Tables Vol C Tables 4.2.6.8 and 6.1.1.4'
O O 0.0492 0.0322 'International Tables Vol C Tables 4.2.6.8 and 6.1.1.4'
Mg Mg 0.1719 0.1771 'International Tables Vol C Tables 4.2.6.8 and 6.1.1.4'
Cu Cu -1.9646 0.5888 'International Tables Vol C Tables 4.2.6.8 and 6.1.1.4'
Br Br -0.6763 1.2805 'International Tables Vol C Tables 4.2.6.8 and 6.1.1.4'

loop_
_geom_angle_atom_site_label_1
_geom_angle_atom_site_label_2
_geom_angle_atom_site_label_3
_geom_angle
O25 Mg O7 92.77(6)
O25 Mg O20 176.42(5)
O7 Mg O20 87.65(5)
O25 Mg O17 89.49(5)
O7 Mg O17 155.37(6)
O20 Mg O17 88.66(5)
O25 Mg Br 91.83(4)
O7 Mg Br 101.90(4)
O20 Mg Br 91.57(4)
O17 Mg Br 102.54(4)
O25 Mg Cu 84.72(4)
O7 Mg Cu 77.71(4)
O20 Mg Cu 91.90(3)
O17 Mg Cu 78.08(4)
Br Mg Cu 176.49(2)
C1 Cu C11 172.57(7)
C1 Cu Mg 86.80(6)
C11 Cu Mg 86.81(5)
C2 C1 C6 113.90(15)
C2 C1 Cu 123.02(13)
C6 C1 Cu 123.03(13)
C3 C2 C1 124.86(17)
C3 C2 O7 119.68(16)
C1 C2 O7 115.44(15)
C4 C3 C2 118.30(18)
C5 C4 C3 120.18(17)
C4 C5 C6 119.55(18)
C5 C6 C1 123.18(17)
C2 O7 C8 117.60(13)
C2 O7 Mg 121.68(10)
C8 O7 Mg 119.30(11)
C12 C11 C16 113.76(14)
C12 C11 Cu 123.83(12)
C16 C11 Cu 122.22(13)
C13 C12 C11 124.78(16)
C13 C12 O17 119.80(15)
C11 C12 O17 115.37(14)
C12 C13 C14 118.95(17)
C15 C14 C13 119.74(16)
C14 C15 C16 119.45(16)
C15 C16 C11 123.30(17)
C12 O17 C18 117.62(12)
C12 O17 Mg 119.44(9)
C18 O17 Mg 122.16(10)
C24 O20 C21 108.61(12)
C24 O20 Mg 121.28(10)
C21 O20 Mg 127.81(9)
O20 C21 C22 104.03(13)
C21 C22 C23 101.39(13)
C24 C23 C22 103.55(14)
O20 C24 C23 106.08(14)
C29 O25 C26 109.0(2)
C26' O25 C29' 103.5(7)
C29 O25 Mg 123.09(14)
C26 O25 Mg 127.75(19)
C26' O25 Mg 136.1(5)
C29' O25 Mg 118.2(4)
O25 C26 C27 103.2(3)
C28 C27 C26 100.2(3)
C29 C28 C27 102.0(2)
O25 C29 C28 105.6(2)
C27' C26' O25 103.1(8)
C28' C27' C26' 108.2(8)
C27' C28' C29' 104.3(8)
C28' C29' O25 98.5(7)

loop_
_geom_bond_atom_site_label_1
_geom_bond_atom_site_label_2
_geom_bond_distance
Mg O25 2.0559(13)
Mg O7 2.0756(13)
Mg O20 2.0771(12)
Mg O17 2.0973(12)
Mg Br 2.5183(6)
Mg Cu 2.7409(6)
Cu C1 1.9176(15)
Cu C11 1.9190(16)
C1 C2 1.391(2)
C1 C6 1.407(3)
C2 C3 1.389(2)
C2 O7 1.421(2)
C3 C4 1.384(3)
C4 C5 1.376(3)
C5 C6 1.392(3)
O7 C8 1.445(2)
C11 C12 1.394(2)
C11 C16 1.412(2)
C12 C13 1.380(2)
C12 O17 1.4216(19)
C13 C14 1.388(3)
C14 C15 1.381(3)
C15 C16 1.393(2)
O17 C18 1.440(2)
O20 C24 1.4594(19)
O20 C21 1.4596(19)
C21 C22 1.507(2)
C22 C23 1.522(3)
C23 C24 1.506(2)
O25 C29 1.451(3)
O25 C26 1.457(4)
O25 C26' 1.489(13)
O25 C29' 1.524(11)
C26 C27 1.522(5)
C27 C28 1.517(5)
C28 C29 1.481(4)
C26' C27' 1.480(12)
C27' C28' 1.477(12)
C28' C29' 1.496(11)
